data_2202961
loop_
_publ_author_name
'Jin-Chang Ding'
'Miao-Chang Liu'
'Hong-Ping Xiao'
'Mao-Lin Hu'

_publ_section_title
;
 1,3-Dibenzylthymine
;
_journal_issue 10
_journal_name_full 'Acta Crystallographica Section E'
_journal_page_first o1488
_journal_page_last o1489
_journal_paper_doi 10.1107/S160053680301986X
_journal_volume 59
_journal_year 2003
_chemical_formula_moiety 'C19 H18 N2 O2'
_chemical_formula_sum 'C19 H18 N2 O2'
_chemical_formula_weight 306.35
_chemical_name_systematic
;
1,3-dibenzylthymine
;
_space_group_IT_number 19
_symmetry_cell_setting orthorhombic
_symmetry_space_group_name_Hall 'P 2ac 2ab'
_symmetry_space_group_name_H-M 'P 21 21 21'
_atom_sites_solution_hydrogens geom
_atom_sites_solution_primary direct
_atom_sites_solution_secondary difmap
_audit_creation_method SHELXL-97
_cell_angle_alpha 90.00
_cell_angle_beta 90.00
_cell_angle_gamma 90.00
_cell_formula_units_Z 4
_cell_length_a 8.7466(10)
_cell_length_b 8.8637(10)
_cell_length_c 20.720(3)
_cell_measurement_reflns_used 599
_cell_measurement_temperature 273(2)
_cell_measurement_theta_max 17.98
_cell_measurement_theta_min 2.27
_cell_volume 1606.4(3)
_computing_cell_refinement SMART
_computing_data_collection 'SMART (Bruker, 2000)'
_computing_data_reduction 'SAINT (Bruker, 2000)'
_computing_molecular_graphics SHELXTL
_computing_publication_material SHELXTL
_computing_structure_refinement SHELXTL
_computing_structure_solution 'SHELXTL (Bruker, 2000)'
_diffrn_ambient_temperature 273(2)
_diffrn_measured_fraction_theta_full 0.999
_diffrn_measured_fraction_theta_max 0.999
_diffrn_measurement_device_type 'Bruker SMART CCD area-detector'
_diffrn_measurement_method '\f and \w scans'
_diffrn_radiation_monochromator graphite
_diffrn_radiation_source 'fine-focus sealed tube'
_diffrn_radiation_type MoK\a
_diffrn_radiation_wavelength 0.71073
_diffrn_reflns_av_R_equivalents 0.0263
_diffrn_reflns_av_sigmaI/netI 0.0315
_diffrn_reflns_limit_h_max 11
_diffrn_reflns_limit_h_min -10
_diffrn_reflns_limit_k_max 7
_diffrn_reflns_limit_k_min -11
_diffrn_reflns_limit_l_max 26
_diffrn_reflns_limit_l_min -20
_diffrn_reflns_number 7934
_diffrn_reflns_theta_full 27.02
_diffrn_reflns_theta_max 27.02
_diffrn_reflns_theta_min 1.97
_exptl_absorpt_coefficient_mu 0.083
_exptl_absorpt_correction_type none
_exptl_crystal_colour colorless
_exptl_crystal_density_diffrn 1.267
_exptl_crystal_density_method 'not measured'
_exptl_crystal_description block
_exptl_crystal_F_000 648
_exptl_crystal_size_max 0.45
_exptl_crystal_size_mid 0.28
_exptl_crystal_size_min 0.25
_refine_diff_density_max 0.122
_refine_diff_density_min -0.123
_refine_ls_extinction_coef 0.16
_refine_ls_extinction_method SHELXL
_refine_ls_goodness_of_fit_ref 0.969
_refine_ls_hydrogen_treatment mixed
_refine_ls_matrix_type full
_refine_ls_number_parameters 210
_refine_ls_number_reflns 3508
_refine_ls_number_restraints 0
_refine_ls_restrained_S_all 0.969
_refine_ls_R_factor_all 0.0545
_refine_ls_R_factor_gt 0.0388
_refine_ls_shift/su_max 0.000
_refine_ls_shift/su_mean 0.000
_refine_ls_structure_factor_coef Fsqd
_refine_ls_weighting_details 'calc w = 1/[\s^2^(Fo^2^)+(0.0549P)^2^] where P = (Fo^2^+2Fc^2^)/3'
_refine_ls_weighting_scheme calc
_refine_ls_wR_factor_gt 0.0909
_refine_ls_wR_factor_ref 0.0977
_reflns_number_gt 2618
_reflns_number_total 3508
_reflns_threshold_expression I>2\s(I)
_cod_data_source_file wn6181.cif
_cod_data_source_block I
_cod_depositor_comments
;
The following automatic conversions were performed:
'_symmetry_cell_setting' value 'Orthorhombic' changed to 'orthorhombic'
according to '/home/saulius/struct/CIF-dictionaries/cif_core.dic'
dictionary named 'cif_core.dic' version 2.4.1 from 2010-06-29.

Automatic conversion script
Id: cif_fix_enum 1527 2010-12-29 10:47:43Z saulius 

The following automatic conversions were performed:

'_symmetry_cell_setting' value 'Orthorhombic' changed to
'orthorhombic' according to
/home/saulius/struct/CIF-dictionaries/cif_core.dic dictionary named
'cif_core.dic' version 2.4.1 from 2010-06-29.

Automatic conversion script
Id: cif_fix_values 1715 2011-07-08 13:25:40Z adriana 
;
_cod_original_cell_volume 1606.3(3)
_cod_database_code 2202961
_cod_database_fobs_code 2202961

loop_
_symmetry_equiv_pos_as_xyz
'x, y, z'
'-x+1/2, -y, z+1/2'
'-x, y+1/2, -z+1/2'
'x+1/2, -y+1/2, -z'

loop_
_atom_site_label
_atom_site_fract_x
_atom_site_fract_y
_atom_site_fract_z
_atom_site_U_iso_or_equiv
_atom_site_adp_type
_atom_site_calc_flag
_atom_site_refinement_flags
_atom_site_occupancy
_atom_site_disorder_assembly
_atom_site_disorder_group
_atom_site_type_symbol
O1 0.40423(13) 1.19121(14) 0.07784(6) 0.0749(4) Uani d . 1 . . O
O2 0.06716(14) 0.81307(15) 0.12073(6) 0.0734(4) Uani d . 1 . . O
N1 0.22761(14) 1.13075(15) 0.00165(7) 0.0567(3) Uani d . 1 . . N
N2 0.23650(13) 1.00069(16) 0.09917(6) 0.0541(3) Uani d . 1 . . N
C1 0.5975(3) 1.1347(2) -0.18855(11) 0.0841(6) Uani d . 1 . . C
H1 0.6670 1.1090 -0.2207 0.101 Uiso calc R 1 . . H
C2 0.5984(3) 1.0608(3) -0.13095(11) 0.0951(7) Uani d . 1 . . C
H2 0.6702 0.9854 -0.1235 0.114 Uiso calc R 1 . . H
C3 0.4940(2) 1.0965(2) -0.08357(10) 0.0768(5) Uani d . 1 . . C
H3 0.4951 1.0435 -0.0448 0.092 Uiso calc R 1 . . H
C4 0.38888(17) 1.20868(17) -0.09264(8) 0.0544(4) Uani d . 1 . . C
C5 0.3904(2) 1.2829(2) -0.15068(9) 0.0788(6) Uani d . 1 . . C
H5 0.3202 1.3598 -0.1580 0.095 Uiso calc R 1 . . H
C6 0.4940(2) 1.2461(3) -0.19847(9) 0.0873(6) Uani d . 1 . . C
H6 0.4927 1.2979 -0.2375 0.105 Uiso calc R 1 . . H
C7 0.27772(18) 1.2545(2) -0.04062(8) 0.0624(4) Uani d . 1 . . C
H7A 0.3250 1.3319 -0.0142 0.075 Uiso calc R 1 . . H
H7B 0.1883 1.2986 -0.0609 0.075 Uiso calc R 1 . . H
C8 0.11132(18) 1.03707(18) -0.01822(8) 0.0549(4) Uani d . 1 . . C
H8 0.0709 1.0513 -0.0593 0.066 Uiso calc R 1 . . H
C9 0.05374(17) 0.92755(18) 0.01805(7) 0.0543(4) Uani d . 1 . . C
C10 -0.0742(2) 0.8272(2) -0.00439(10) 0.0770(5) Uani d . 1 . . C
H10A -0.1652 0.8498 0.0197 0.115 Uiso calc R 1 . . H
H10B -0.0465 0.7236 0.0023 0.115 Uiso calc R 1 . . H
H10C -0.0927 0.8442 -0.0495 0.115 Uiso calc R 1 . . H
C11 0.11435(17) 0.90589(18) 0.08204(8) 0.0543(4) Uani d . 1 . . C
C12 0.29712(18) 1.11346(19) 0.06058(8) 0.0563(4) Uani d . 1 . . C
C13 0.30099(19) 0.9825(2) 0.16485(7) 0.0638(5) Uani d . 1 . . C
H13A 0.2189 0.9588 0.1946 0.077 Uiso calc R 1 . . H
H13B 0.3461 1.0774 0.1784 0.077 Uiso calc R 1 . . H
C14 0.42074(17) 0.8601(2) 0.16851(7) 0.0572(4) Uani d . 1 . . C
C15 0.3854(2) 0.7192(2) 0.19221(8) 0.0690(5) Uani d . 1 . . C
H15 0.2864 0.6995 0.2063 0.083 Uiso calc R 1 . . H
C16 0.4938(2) 0.6071(3) 0.19541(10) 0.0835(6) Uani d . 1 . . C
H16 0.4670 0.5120 0.2106 0.100 Uiso calc R 1 . . H
C17 0.6406(2) 0.6348(3) 0.17636(9) 0.0826(6) Uani d . 1 . . C
H17 0.7141 0.5592 0.1790 0.099 Uiso calc R 1 . . H
C18 0.6787(2) 0.7746(3) 0.15341(9) 0.0847(6) Uani d . 1 . . C
H18 0.7785 0.7944 0.1405 0.102 Uiso calc R 1 . . H
C19 0.56917(19) 0.8862(2) 0.14937(9) 0.0722(5) Uani d . 1 . . C
H19 0.5960 0.9807 0.1335 0.087 Uiso calc R 1 . . H

loop_
_atom_site_aniso_label
_atom_site_aniso_U_11
_atom_site_aniso_U_22
_atom_site_aniso_U_33
_atom_site_aniso_U_12
_atom_site_aniso_U_13
_atom_site_aniso_U_23
O1 0.0592(7) 0.0808(8) 0.0849(9) -0.0192(7) -0.0082(6) 0.0006(7)
O2 0.0626(7) 0.0884(9) 0.0692(8) -0.0146(7) -0.0023(6) 0.0170(6)
N1 0.0488(7) 0.0600(8) 0.0614(8) -0.0021(6) 0.0022(6) 0.0036(6)
N2 0.0460(7) 0.0658(8) 0.0505(7) -0.0039(6) -0.0008(6) -0.0022(6)
C1 0.0851(13) 0.0910(14) 0.0761(13) 0.0019(13) 0.0188(11) -0.0025(11)
C2 0.0985(16) 0.0872(14) 0.0998(17) 0.0318(13) 0.0265(14) 0.0129(12)
C3 0.0836(12) 0.0690(11) 0.0778(13) 0.0193(10) 0.0164(10) 0.0191(9)
C4 0.0469(8) 0.0532(9) 0.0632(10) -0.0047(7) -0.0042(7) 0.0055(8)
C5 0.0654(10) 0.0919(13) 0.0791(13) 0.0156(11) -0.0026(10) 0.0261(11)
C6 0.0792(13) 0.1188(17) 0.0638(12) 0.0002(14) 0.0010(10) 0.0235(12)
C7 0.0558(9) 0.0571(10) 0.0743(11) 0.0024(8) 0.0011(8) 0.0107(9)
C8 0.0485(8) 0.0641(9) 0.0521(9) 0.0055(8) -0.0026(7) -0.0028(8)
C9 0.0481(8) 0.0612(10) 0.0537(9) 0.0011(7) 0.0000(7) -0.0033(8)
C10 0.0733(11) 0.0854(12) 0.0724(12) -0.0198(10) -0.0133(10) -0.0014(10)
C11 0.0437(7) 0.0601(9) 0.0592(10) 0.0009(7) 0.0036(7) -0.0025(8)
C12 0.0460(8) 0.0625(10) 0.0605(10) 0.0001(8) 0.0008(7) -0.0036(8)
C13 0.0589(9) 0.0817(12) 0.0508(9) -0.0054(9) -0.0030(8) -0.0071(8)
C14 0.0514(9) 0.0812(11) 0.0389(8) -0.0110(9) -0.0031(7) -0.0012(7)
C15 0.0567(9) 0.0964(14) 0.0538(9) -0.0101(10) -0.0041(8) 0.0159(10)
C16 0.0820(14) 0.0949(15) 0.0736(13) -0.0004(12) -0.0157(11) 0.0245(11)
C17 0.0782(14) 0.1089(17) 0.0607(11) 0.0217(13) -0.0155(10) 0.0053(11)
C18 0.0510(9) 0.141(2) 0.0624(12) 0.0013(12) -0.0001(9) 0.0048(13)
C19 0.0536(10) 0.0939(13) 0.0691(11) -0.0123(10) 0.0005(8) 0.0125(10)

loop_
_atom_type_symbol
_atom_type_description
_atom_type_scat_dispersion_real
_atom_type_scat_dispersion_imag
_atom_type_scat_source
C C 0.0033 0.0016 'International Tables Vol C Tables 4.2.6.8 and 6.1.1.4'
H H 0.0000 0.0000 'International Tables Vol C Tables 4.2.6.8 and 6.1.1.4'
N N 0.0061 0.0033 'International Tables Vol C Tables 4.2.6.8 and 6.1.1.4'
O O 0.0106 0.0060 'International Tables Vol C Tables 4.2.6.8 and 6.1.1.4'

loop_
_geom_angle_atom_site_label_1
_geom_angle_atom_site_label_2
_geom_angle_atom_site_label_3
_geom_angle
_geom_angle_publ_flag
C12 N1 C8 121.75(14) ?
C12 N1 C7 118.76(14) ?
C8 N1 C7 119.48(14) ?
C12 N2 C11 125.23(13) ?
C12 N2 C13 117.55(13) ?
C11 N2 C13 117.16(13) ?
C6 C1 C2 119.16(19) ?
C6 C1 H1 120.4 ?
C2 C1 H1 120.4 ?
C1 C2 C3 120.7(2) ?
C1 C2 H2 119.6 ?
C3 C2 H2 119.6 ?
C4 C3 C2 120.99(18) ?
C4 C3 H3 119.5 ?
C2 C3 H3 119.5 ?
C3 C4 C5 117.57(16) ?
C3 C4 C7 122.10(15) ?
C5 C4 C7 120.30(15) ?
C4 C5 C6 121.48(17) ?
C4 C5 H5 119.3 ?
C6 C5 H5 119.3 ?
C1 C6 C5 120.08(18) ?
C1 C6 H6 120.0 ?
C5 C6 H6 120.0 ?
N1 C7 C4 114.68(13) yes
N1 C7 H7A 108.6 ?
C4 C7 H7A 108.6 ?
N1 C7 H7B 108.6 ?
C4 C7 H7B 108.6 ?
H7A C7 H7B 107.6 ?
C9 C8 N1 123.54(16) ?
C9 C8 H8 118.2 ?
N1 C8 H8 118.2 ?
C8 C9 C11 118.62(15) ?
C8 C9 C10 122.70(15) ?
C11 C9 C10 118.67(14) ?
C9 C10 H10A 109.5 ?
C9 C10 H10B 109.5 ?
H10A C10 H10B 109.5 ?
C9 C10 H10C 109.5 ?
H10A C10 H10C 109.5 ?
H10B C10 H10C 109.5 ?
O2 C11 N2 119.63(15) ?
O2 C11 C9 124.73(15) ?
N2 C11 C9 115.63(14) ?
O1 C12 N1 122.63(15) ?
O1 C12 N2 122.26(15) ?
N1 C12 N2 115.11(14) ?
N2 C13 C14 112.84(13) yes
N2 C13 H13A 109.0 ?
C14 C13 H13A 109.0 ?
N2 C13 H13B 109.0 ?
C14 C13 H13B 109.0 ?
H13A C13 H13B 107.8 ?
C19 C14 C15 117.81(18) ?
C19 C14 C13 121.25(17) ?
C15 C14 C13 120.93(15) ?
C16 C15 C14 121.19(17) ?
C16 C15 H15 119.4 ?
C14 C15 H15 119.4 ?
C17 C16 C15 120.3(2) ?
C17 C16 H16 119.9 ?
C15 C16 H16 119.9 ?
C16 C17 C18 119.5(2) ?
C16 C17 H17 120.3 ?
C18 C17 H17 120.3 ?
C17 C18 C19 120.10(18) ?
C17 C18 H18 120.0 ?
C19 C18 H18 120.0 ?
C14 C19 C18 121.11(19) ?
C14 C19 H19 119.4 ?
C18 C19 H19 119.4 ?

loop_
_geom_bond_atom_site_label_1
_geom_bond_atom_site_label_2
_geom_bond_site_symmetry_2
_geom_bond_distance
_geom_bond_publ_flag
O1 C12 . 1.2168(18) yes
O2 C11 . 1.2206(19) yes
N1 C12 . 1.373(2) yes
N1 C8 . 1.376(2) yes
N1 C7 . 1.470(2) yes
N2 C12 . 1.385(2) yes
N2 C11 . 1.4047(19) yes
N2 C13 . 1.4819(19) yes
C1 C6 . 1.356(3) yes
C1 C2 . 1.361(3) yes
C1 H1 . 0.9300 ?
C2 C3 . 1.377(3) yes
C2 H2 . 0.9300 ?
C3 C4 . 1.367(2) yes
C3 H3 . 0.9300 ?
C4 C5 . 1.371(2) yes
C4 C7 . 1.507(2) yes
C5 C6 . 1.381(3) yes
C5 H5 . 0.9300 ?
C6 H6 . 0.9300 ?
C7 H7A . 0.9700 ?
C7 H7B . 0.9700 ?
C8 C9 . 1.327(2) yes
C8 H8 . 0.9300 ?
C9 C11 . 1.441(2) yes
C9 C10 . 1.503(2) yes
C10 H10A . 0.9600 ?
C10 H10B . 0.9600 ?
C10 H10C . 0.9600 ?
C13 C14 . 1.510(3) yes
C13 H13A . 0.9700 ?
C13 H13B . 0.9700 ?
C14 C19 . 1.377(2) yes
C14 C15 . 1.377(3) yes
C15 C16 . 1.375(3) yes
C15 H15 . 0.9300 ?
C16 C17 . 1.366(3) yes
C16 H16 . 0.9300 ?
C17 C18 . 1.368(3) yes
C17 H17 . 0.9300 ?
C18 C19 . 1.380(3) yes
C18 H18 . 0.9300 ?
C19 H19 . 0.9300 ?

loop_
_cod_related_entry_id
_cod_related_entry_database
_cod_related_entry_code
1 ChemSpider 3210305
